data_1530206
loop_
_publ_author_name
'Krasnikov, V.V.'
'Vaivada, M.'
'Konstant, Z.A.'

_publ_section_title
;
 Synthesis of Cerium Phosphates by Thermal Polycondensation of Mixtures
 CeO2 - NH4H2PO4 and Investigation of Their Structure
;
_journal_name_full 'Journal of Solid State Chemistry'
_journal_page_first 1
_journal_page_last 8
_journal_volume 74
_journal_year 1988
_chemical_formula_sum 'Ce H8 N2 O15 P5'
_chemical_name_systematic 'Ce (N H4)2 (P O3)5'
_space_group_IT_number 9
_symmetry_space_group_name_Hall 'C -2yc'
_symmetry_space_group_name_H-M 'C 1 c 1'
_cell_angle_alpha 90
_cell_angle_beta 90.48
_cell_angle_gamma 90
_cell_formula_units_Z 4
_cell_length_a 8.598
_cell_length_b 11.733
_cell_length_c 13.375
_cell_volume 1349.227
_citation_journal_id_ASTM JSSCBI
_cod_data_source_file Krasnikov_JSSCBI_1988_1651.cif
_cod_data_source_block H8Ce1N2O15P5
_cod_original_formula_sum 'H8 Ce1 N2 O15 P5'
_cod_database_code 1530206

loop_
_symmetry_equiv_pos_as_xyz
x,y,z
x,-y,z+1/2
x+1/2,y+1/2,z
x+1/2,-y+1/2,z+1/2

loop_
_atom_site_label
_atom_site_type_symbol
_atom_site_fract_x
_atom_site_fract_y
_atom_site_fract_z
_atom_site_occupancy
_atom_site_U_iso_or_equiv
O2 O-2 0.0194 0.0994 0.0609 1 0.0
N2 N-3 0.3314 0.8819 0.4488 1 0.0
O12 O-2 0.2893 0.8968 0.0574 1 0.0
O6 O-2 0.0385 0.5506 0.4025 1 0.0
O13 O-2 0.1692 0.2651 0.2109 1 0.0
O5 O-2 0.2412 0.981 0.2225 1 0.0
O10 O-2 0.3107 0.6376 0.3793 1 0.0
P2 P+5 0.174 0.3804 0.1619 1 0.0
N1 N-3 0.4933 0.2079 0.2459 1 0.0
O8 O-2 0.1881 0.3508 0.0445 1 0.0
P4 P+5 0.1972 0.5761 0.4437 1 0.0
O11 O-2 0.0932 0.7377 0.0409 1 0.0
P5 P+5 0.3356 0.8932 0.1715 1 0.0
O9 O-2 0.4996 0.4203 0.3713 1 0.0
O3 O-2 0.0098 0.4434 0.1676 1 0.0
P3 P+5 0.4259 0.3917 0.4697 1 0.0
P1 P+5 0.2078 0.1954 0.4868 1 0.0
O7 O-2 0.3597 0.2673 0.4571 1 0.0
O15 O-2 0.1586 0.136 0.394 1 0.0
O14 O-2 0.2963 0.4748 0.1994 1 0.0
Ce1 Ce+3 0 0.0955 0.25 1 0.0
O4 O-2 0.3382 0.7763 0.2114 1 0.0
O1 O-2 0.2696 0.4605 0.4854 1 0.0
